data_7707854
loop_
_publ_author_name
'Huang, Xiaohui'
'Wang, Kang'
'Han, Jing'
'Xie, Junfang'
'Li, Licun'
'Sutter, Jean-Pascal'

_publ_section_title
;
 A metal-radical hetero-tri-spin SCM with methyl-pyrazole-nitronyl
 nitroxide bridges.
;
_journal_issue 34
_journal_name_full 'Dalton transactions (Cambridge, England : 2003)'
_journal_page_first 11992
_journal_page_last 11998
_journal_paper_doi 10.1039/d1dt02006d
_journal_volume 50
_journal_year 2021
_chemical_formula_moiety 'C94 H78 Cu2 F60 N16 O28 Tb2'
_chemical_formula_sum 'C94 H78 Cu2 F60 N16 O28 Tb2'
_chemical_formula_weight 3464.64
_space_group_crystal_system triclinic
_space_group_IT_number 2
_space_group_name_Hall '-P 1'
_space_group_name_H-M_alt 'P -1'
_atom_sites_solution_hydrogens mixed
_atom_sites_solution_primary direct
_audit_creation_date 2019-03-16
_audit_creation_method
;
Olex2 1.2
(compiled 2018.05.29 svn.r3508 for OlexSys, GUI svn.r5506)
;
_cell_angle_alpha 112.959(3)
_cell_angle_beta 94.439(3)
_cell_angle_gamma 107.849(3)
_cell_formula_units_Z 2
_cell_length_a 14.5042(5)
_cell_length_b 22.9100(8)
_cell_length_c 25.2112(9)
_cell_measurement_reflns_used 22887
_cell_measurement_temperature 113.1500
_cell_measurement_theta_max 31.9
_cell_measurement_theta_min 1.813
_cell_volume 7154.8(5)
_computing_molecular_graphics 'Olex2 (Dolomanov et al., 2009)'
_computing_publication_material 'Olex2 (Dolomanov et al., 2009)'
_computing_structure_refinement 'XL (Sheldrick, 2008)'
_computing_structure_solution 'XS (Sheldrick, 2008)'
_diffrn_ambient_temperature 113.1500
_diffrn_measured_fraction_theta_full 0.998
_diffrn_measured_fraction_theta_max 0.998
_diffrn_measurement_device_type 'multiwire proportional'
_diffrn_measurement_method 'phi and omega scans'
_diffrn_radiation_monochromator graphite
_diffrn_radiation_type MoK\a
_diffrn_radiation_wavelength 0.71073
_diffrn_reflns_av_R_equivalents 0.0777
_diffrn_reflns_av_unetI/netI 0.1050
_diffrn_reflns_Laue_measured_fraction_full 0.998
_diffrn_reflns_Laue_measured_fraction_max 0.998
_diffrn_reflns_limit_h_max 17
_diffrn_reflns_limit_h_min -18
_diffrn_reflns_limit_k_max 28
_diffrn_reflns_limit_k_min -28
_diffrn_reflns_limit_l_max 31
_diffrn_reflns_limit_l_min -31
_diffrn_reflns_number 76660
_diffrn_reflns_point_group_measured_fraction_full 0.998
_diffrn_reflns_point_group_measured_fraction_max 0.998
_diffrn_reflns_theta_full 25.242
_diffrn_reflns_theta_max 26.373
_diffrn_reflns_theta_min 1.578
_exptl_absorpt_coefficient_mu 1.415
_exptl_absorpt_correction_T_max 1.0
_exptl_absorpt_correction_T_min 0.5597
_exptl_absorpt_correction_type multi-scan
_exptl_crystal_colour blue
_exptl_crystal_density_diffrn 1.608
_exptl_crystal_description prism
_exptl_crystal_F_000 3412
_exptl_crystal_size_max 0.2
_exptl_crystal_size_mid 0.2
_exptl_crystal_size_min 0.2
_refine_diff_density_max 1.697
_refine_diff_density_min -0.993
_refine_diff_density_rms 0.126
_refine_ls_extinction_method none
_refine_ls_goodness_of_fit_ref 1.012
_refine_ls_hydrogen_treatment mixed
_refine_ls_matrix_type full
_refine_ls_number_parameters 1845
_refine_ls_number_reflns 29211
_refine_ls_number_restraints 1296
_refine_ls_restrained_S_all 1.025
_refine_ls_R_factor_all 0.1109
_refine_ls_R_factor_gt 0.0652
_refine_ls_shift/su_max 0.001
_refine_ls_shift/su_mean 0.000
_refine_ls_structure_factor_coef Fsqd
_refine_ls_weighting_details 'w=1/[\s^2^(Fo^2^)+(0.1000P)^2^] where P=(Fo^2^+2Fc^2^)/3'
_refine_ls_weighting_scheme calc
_refine_ls_wR_factor_gt 0.1643
_refine_ls_wR_factor_ref 0.1896
_reflns_Friedel_coverage 0.000
_reflns_number_gt 18550
_reflns_number_total 29211
_reflns_threshold_expression 'I > 2\s(I)'
_cod_data_source_file d1dt02006d5.cif
_cod_data_source_block tb-cu
_cod_depositor_comments 'Adding full bibliography for 7707852--7707854.cif.'
_cod_original_cell_volume 7154.7(5)
_cod_database_code 7707854
_shelx_shelxl_version_number 2014/7
_shelx_space_group_comment
;
The symmetry employed for this shelxl refinement is uniquely defined
by the following loop, which should always be used as a source of
symmetry information in preference to the above space-group names.
They are only intended as comments.
;
_olex2_refinement_description
;
1. Fixed Uiso
 At 1.2 times of:
  All C(H) groups
 At 1.5 times of:
  All C(H,H,H) groups
2. Uiso/Uaniso restraints and constraints
C18 \\sim C25 \\sim C27 \\sim C2 \\sim C5 \\sim C78 \\sim C19 \\sim C6 \\sim
C24 \\sim C26 \\sim C17 \\sim C73 \\sim C63 \\sim C92 \\sim C4 \\sim C3 \\sim
C20 \\sim C76 \\sim C69 \\sim C93 \\sim C71 \\sim C21 \\sim C48 \\sim C58 \\sim
C31 \\sim C61 \\sim C41 \\sim C62 \\sim C14 \\sim C22 \\sim C77 \\sim C32 \\sim
C16 \\sim C79 \\sim C40 \\sim C57 \\sim C8 \\sim C13 \\sim C68 \\sim C67 \\sim
C42 \\sim C72 \\sim C49 \\sim C15 \\sim C46 \\sim C74 \\sim C53 \\sim C33 \\sim
C90 \\sim C54 \\sim C60 \\sim C23 \\sim C36 \\sim C28 \\sim C91 \\sim C88 \\sim
C50 \\sim C44 \\sim C66 \\sim C39 \\sim C11 \\sim C55 \\sim C43 \\sim C83 \\sim
C59 \\sim C51 \\sim C35 \\sim C75 \\sim C56 \\sim C81 \\sim C52 \\sim C9 \\sim
C29 \\sim C64 \\sim C86 \\sim C47 \\sim C1 \\sim C7 \\sim C80 \\sim C12 \\sim
C34 \\sim C94 \\sim C82 \\sim C38 \\sim C45 \\sim C70 \\sim C89 \\sim C30 \\sim
C87 \\sim C65 \\sim C10 \\sim C37 \\sim C84 \\sim C85: within 3.8A with sigma
of 0.005 and sigma for terminal atoms of 0.01
Uanis(F31) \\sim Ueq: with sigma of 0.01 and sigma for terminal atoms of 0.02
Uanis(F9) \\sim Ueq: with sigma of 0.01 and sigma for terminal atoms of 0.02
Uanis(F39) \\sim Ueq: with sigma of 0.01 and sigma for terminal atoms of 0.01
3.a Aromatic/amide H refined with riding coordinates:
 C2(H2), C24(H24), C26(H26), C92(H92), C4(H4), C20(H20), C62(H62), C22(H22),
 C77(H77), C42(H42), C72(H72), C44(H44), C52(H52), C47(H47), C82(H82), C87(H87)
3.b Idealised Me refined as rotating group:
 C21(H21A,H21B,H21C), C32(H32A,H32B,H32C), C16(H16A,H16B,H16C), C8(H8A,H8B,
 H8C), C13(H13A,H13B,H13C), C15(H15A,H15B,H15C), C33(H33A,H33B,H33C), C23(H23A,
 H23B,H23C), C11(H11A,H11B,H11C), C43(H43A,H43B,H43C), C35(H35A,H35B,H35C),
 C29(H29A,H29B,H29C), C1(H1A,H1B,H1C), C7(H7A,H7B,H7C), C12(H12A,H12B,H12C),
 C34(H34A,H34B,H34C), C38(H38A,H38B,H38C), C30(H30A,H30B,H30C), C10(H10A,H10B,
 H10C), C37(H37A,H37B,H37C)
;
_olex2_submission_special_instructions 'No special instructions were received'

loop_
_space_group_symop_operation_xyz
'x, y, z'
'-x, -y, -z'

loop_
_atom_site_label
_atom_site_type_symbol
_atom_site_fract_x
_atom_site_fract_y
_atom_site_fract_z
_atom_site_U_iso_or_equiv
_atom_site_adp_type
_atom_site_occupancy
_atom_site_site_symmetry_order
_atom_site_calc_flag
_atom_site_refinement_flags_posn
_atom_site_refinement_flags_adp
_atom_site_refinement_flags_occupancy
_atom_site_disorder_assembly
_atom_site_disorder_group
Tb1 Tb 0.71570(2) 0.10369(2) 0.38712(2) 0.02744(10) Uani 1 1 d . . . . .
Tb2 Tb 1.72506(2) 0.63485(2) 0.85875(2) 0.03457(11) Uani 1 1 d . . . . .
Cu2 Cu 1.22666(6) 0.42457(4) 0.54136(3) 0.02727(18) Uani 1 1 d . . . . .
Cu1 Cu 0.14322(6) -0.17676(4) 0.17890(4) 0.0366(2) Uani 1 1 d . . . . .
O27 O 1.6914(4) 0.5678(3) 0.9118(2) 0.0492(13) Uani 1 1 d . . . . .
O19 O 1.2134(3) 0.3525(2) 0.56804(18) 0.0295(10) Uani 1 1 d . . . . .
O21 O 1.3141(3) 0.3915(2) 0.49041(18) 0.0283(10) Uani 1 1 d . . . . .
O22 O 1.2405(3) 0.4995(2) 0.51933(19) 0.0301(10) Uani 1 1 d . . . . .
O16 O 0.8708(3) 0.0948(2) 0.4112(2) 0.0367(11) Uani 1 1 d . . . . .
O18 O 0.8010(3) 0.2057(2) 0.47040(18) 0.0297(10) Uani 1 1 d . . . . .
O11 O 0.0587(3) -0.1433(2) 0.23176(19) 0.0349(11) Uani 1 1 d . . . . .
O17 O 0.7178(3) 0.0789(2) 0.4725(2) 0.0386(11) Uani 1 1 d . . . . .
N9 N 1.4220(4) 0.5354(3) 0.6713(2) 0.0285(12) Uani 1 1 d . . . . .
O20 O 1.1517(3) 0.4643(2) 0.5971(2) 0.0332(10) Uani 1 1 d . . . . .
O2 O 0.5638(3) 0.0867(2) 0.4123(2) 0.0358(11) Uani 1 1 d . . . . .
O12 O 0.1140(3) -0.2598(2) 0.1930(2) 0.0400(12) Uani 1 1 d . . . . .
N3 N 0.4834(4) 0.1020(3) 0.4150(2) 0.0290(12) Uani 1 1 d . . . . .
O14 O 0.6738(3) 0.1864(2) 0.36506(19) 0.0339(11) Uani 1 1 d . . . . .
N11 N 1.5686(4) 0.3764(3) 0.6567(2) 0.0311(12) Uani 1 1 d . . . . .
C18 C 0.9848(5) 0.1761(3) 0.3395(3) 0.0296(11) Uani 1 1 d . U . . .
O15 O 0.6877(3) -0.0126(2) 0.3543(2) 0.0342(11) Uani 1 1 d . . . . .
O3 O 0.8130(3) 0.1352(2) 0.32567(19) 0.0285(10) Uani 1 1 d . . . . .
N8 N 1.0019(4) 0.3414(3) 0.4423(2) 0.0300(12) Uani 1 1 d . . . . .
O9 O 0.1672(4) -0.0969(3) 0.1608(2) 0.0461(13) Uani 1 1 d . . . . .
C25 C 1.5043(5) 0.4689(3) 0.6713(3) 0.0302(11) Uani 1 1 d . U . . .
O5 O 1.5127(3) 0.3340(2) 0.6069(2) 0.0448(13) Uani 1 1 d . . . . .
C27 C 1.5690(5) 0.4405(3) 0.6892(3) 0.0327(11) Uani 1 1 d . U . . .
F24 F 0.9162(4) 0.3178(2) 0.61861(19) 0.0658(14) Uani 1 1 d . . . . .
O6 O 1.6559(4) 0.5300(2) 0.7796(2) 0.0466(13) Uani 1 1 d . . . . .
N12 N 1.6373(4) 0.4694(3) 0.7387(2) 0.0317(12) Uani 1 1 d . . . . .
N5 N 0.8965(4) 0.1286(2) 0.3118(2) 0.0250(11) Uani 1 1 d . . . . .
O13 O 0.6060(3) 0.0453(2) 0.29112(19) 0.0341(11) Uani 1 1 d . . . . .
N6 N 1.0537(4) 0.1548(3) 0.3119(2) 0.0300(12) Uani 1 1 d . . . . .
O4 O 1.1473(3) 0.1875(2) 0.3268(2) 0.0413(12) Uani 1 1 d . . . . .
N7 N 1.0978(4) 0.3472(3) 0.4590(2) 0.0308(12) Uani 1 1 d . . . . .
F41 F 1.2855(4) 0.6199(2) 0.51455(19) 0.0563(12) Uani 1 1 d . . . . .
F23 F 0.9800(3) 0.3120(3) 0.5442(2) 0.0694(14) Uani 1 1 d . . . . .
C2 C 0.4249(5) -0.0474(3) 0.3200(3) 0.0365(13) Uani 1 1 d . U . . .
H2 H 0.4899 -0.0358 0.3388 0.044 Uiso 1 1 calc R . . . .
C5 C 0.3938(5) 0.0596(3) 0.3817(3) 0.0354(12) Uani 1 1 d . U . . .
F37 F 1.3506(4) 0.3157(3) 0.3849(2) 0.0774(17) Uani 1 1 d . . . . .
F25 F 0.5843(4) -0.1294(3) 0.3612(2) 0.0727(15) Uani 1 1 d . . . . .
O25 O 1.6741(3) 0.6945(2) 0.8131(2) 0.0400(12) Uani 1 1 d . . . . .
N1 N 0.2771(4) -0.1067(3) 0.2571(3) 0.0395(14) Uani 1 1 d . . . . .
N4 N 0.3275(4) 0.0899(3) 0.4004(3) 0.0381(14) Uani 1 1 d . . . . .
O1 O 0.2354(3) 0.0638(3) 0.3783(2) 0.0550(15) Uani 1 1 d . . . . .
O28 O 1.5479(4) 0.5956(3) 0.8505(2) 0.0498(14) Uani 1 1 d . . . . .
F26 F 0.7158(4) -0.1510(2) 0.3711(3) 0.0834(17) Uani 1 1 d . . . . .
F34 F 1.1405(4) 0.5622(3) 0.6996(3) 0.099(2) Uani 1 1 d . . . . .
F16 F 0.6273(4) 0.2592(3) 0.2727(2) 0.0688(14) Uani 1 1 d . . . . .
N10 N 1.3845(4) 0.4801(3) 0.6178(2) 0.0332(13) Uani 1 1 d . . . . .
C78 C 1.2855(5) 0.5072(3) 0.4803(3) 0.0355(13) Uani 1 1 d . U . . .
F22 F 0.8499(4) 0.3367(2) 0.5513(2) 0.0742(15) Uani 1 1 d . . . . .
N2 N 0.3691(4) -0.1066(3) 0.2746(2) 0.0368(14) Uani 1 1 d . . . . .
F40 F 1.3325(4) 0.5815(3) 0.4337(2) 0.0743(16) Uani 1 1 d . . . . .
C19 C 1.0087(4) 0.2419(3) 0.3869(3) 0.0293(11) Uani 1 1 d . U . . .
O24 O 1.8585(4) 0.7421(2) 0.9036(2) 0.0463(13) Uani 1 1 d . . . . .
O26 O 1.8188(4) 0.6389(3) 0.7858(2) 0.0438(12) Uani 1 1 d . . . . .
F50 F 1.6780(5) 0.7893(3) 0.7338(3) 0.094(2) Uani 1 1 d . . . . .
O10 O 0.2186(4) -0.2144(3) 0.1223(2) 0.0509(14) Uani 1 1 d . . . . .
F42 F 1.1792(4) 0.5430(2) 0.4365(2) 0.0676(14) Uani 1 1 d . . . . .
C6 C 0.4801(5) 0.1613(3) 0.4674(3) 0.0386(13) Uani 1 1 d . U . . .
F38 F 1.4794(3) 0.3754(2) 0.4552(3) 0.090(2) Uani 1 1 d . . . . .
C24 C 1.4352(5) 0.4409(3) 0.6177(3) 0.0349(12) Uani 1 1 d . U . . .
H24 H 1.4260 0.3998 0.5860 0.042 Uiso 1 1 calc R . . . .
C26 C 1.4932(5) 0.5301(3) 0.7043(3) 0.0331(12) Uani 1 1 d . U . . .
H26 H 1.5288 0.5616 0.7424 0.040 Uiso 1 1 calc R . . . .
C17 C 0.8956(5) 0.0732(3) 0.2552(3) 0.0326(12) Uani 1 1 d . U . . .
C73 C 1.1404(5) 0.4527(4) 0.6420(3) 0.0392(13) Uani 1 1 d . U . . .
C63 C 0.6363(5) 0.1863(4) 0.3185(3) 0.0369(13) Uani 1 1 d . U . . .
C92 C 1.7828(6) 0.7134(4) 0.7511(3) 0.0467(14) Uani 1 1 d . U . . .
H92 H 1.8006 0.7361 0.7277 0.056 Uiso 1 1 calc R . . . .
C4 C 0.2771(5) -0.0468(3) 0.2937(3) 0.0369(13) Uani 1 1 d . U . . .
H4 H 0.2230 -0.0333 0.2928 0.044 Uiso 1 1 calc R . . . .
F18 F 0.5870(5) 0.2809(3) 0.3556(3) 0.0813(17) Uani 1 1 d . . . . .
F27 F 0.6581(4) -0.1516(2) 0.2902(2) 0.0795(16) Uani 1 1 d . . . . .
C3 C 0.3693(5) -0.0060(3) 0.3343(3) 0.0337(12) Uani 1 1 d . U . . .
C20 C 1.1010(5) 0.2873(3) 0.4254(3) 0.0312(12) Uani 1 1 d . U . . .
H20 H 1.1576 0.2764 0.4270 0.037 Uiso 1 1 calc R . . . .
F17 F 0.7386(4) 0.3023(3) 0.3523(3) 0.0874(19) Uani 1 1 d . . . . .
C76 C 1.3501(5) 0.4173(4) 0.4576(3) 0.0379(12) Uani 1 1 d . U . . .
N14 N -0.2820(5) -0.2374(4) -0.0148(3) 0.0544(19) Uani 1 1 d . . . . .
C69 C 0.8933(6) 0.2974(4) 0.5611(3) 0.0423(14) Uani 1 1 d . U . . .
O8 O -0.1420(4) -0.0886(3) 0.1052(2) 0.073(2) Uani 1 1 d . . . . .
C93 C 1.8316(5) 0.6711(4) 0.7554(3) 0.0431(14) Uani 1 1 d . U . . .
N13 N -0.2054(5) -0.1366(4) 0.0597(3) 0.060(2) Uani 1 1 d . . . . .
C71 C 1.1951(5) 0.3579(4) 0.6172(3) 0.0374(13) Uani 1 1 d . U . . .
F54 F 1.9775(4) 0.7243(3) 0.7292(3) 0.0907(18) Uani 1 1 d . . . . .
C21 C 0.9753(5) 0.4010(3) 0.4673(3) 0.0377(15) Uani 1 1 d . U . . .
H21A H 0.9966 0.4219 0.5096 0.056 Uiso 1 1 calc GR . . . .
H21B H 0.9045 0.3877 0.4564 0.056 Uiso 1 1 calc GR . . . .
H21C H 1.0071 0.4329 0.4525 0.056 Uiso 1 1 calc GR . . . .
C48 C 0.0508(6) -0.2761(4) 0.2207(4) 0.0519(15) Uani 1 1 d . U . . .
C58 C 0.8919(6) 0.0500(4) 0.4217(4) 0.0469(13) Uani 1 1 d . U . . .
C31 C 1.7015(5) 0.4286(4) 0.7394(3) 0.0367(12) Uani 1 1 d . U . . .
C61 C 0.5755(5) 0.0647(4) 0.2558(3) 0.0393(13) Uani 1 1 d . U . . .
C41 C -0.1341(6) -0.2258(5) 0.0492(3) 0.0556(15) Uani 1 1 d . U . . .
F59 F 1.6728(7) 0.5446(4) 1.0134(3) 0.149(3) Uani 1 1 d . . . . .
F1 F 0.1234(4) -0.0245(3) 0.1007(2) 0.0834(17) Uani 1 1 d . . . . .
F28 F 0.9980(5) 0.1070(3) 0.5150(2) 0.101(2) Uani 1 1 d . . . . .
C62 C 0.5891(5) 0.1308(4) 0.2644(3) 0.0418(13) Uani 1 1 d . U . . .
H62 H 0.5658 0.1379 0.2329 0.050 Uiso 1 1 calc R . . . .
C14 C 1.0087(5) 0.0836(3) 0.2633(3) 0.0346(12) Uani 1 1 d . U . . .
F12 F 0.0310(6) -0.3909(3) 0.1679(3) 0.107(2) Uani 1 1 d . . . . .
F3 F 0.2571(4) 0.0298(3) 0.1667(3) 0.0841(17) Uani 1 1 d . . . . .
C22 C 0.9475(5) 0.2795(3) 0.4006(3) 0.0298(12) Uani 1 1 d . U . . .
H22 H 0.8803 0.2640 0.3835 0.036 Uiso 1 1 calc R . . . .
F35 F 1.0016(4) 0.4847(3) 0.6546(3) 0.101(2) Uani 1 1 d . . . . .
C77 C 1.3400(5) 0.4714(3) 0.4496(3) 0.0396(13) Uani 1 1 d . U . . .
H77 H 1.3709 0.4840 0.4228 0.048 Uiso 1 1 calc R . . . .
C32 C 1.7942(5) 0.4600(4) 0.7222(3) 0.0450(16) Uani 1 1 d . U . . .
H32A H 1.7772 0.4567 0.6833 0.067 Uiso 1 1 calc GR . . . .
H32B H 1.8386 0.4364 0.7224 0.067 Uiso 1 1 calc GR . . . .
H32C H 1.8262 0.5071 0.7499 0.067 Uiso 1 1 calc GR . . . .
F30 F 1.0321(4) 0.0284(3) 0.4533(3) 0.094(2) Uani 1 1 d . . . . .
C16 C 0.8563(5) 0.0894(4) 0.2055(3) 0.0452(16) Uani 1 1 d . U . . .
H16A H 0.7895 0.0876 0.2063 0.068 Uiso 1 1 calc GR . . . .
H16B H 0.8573 0.0565 0.1678 0.068 Uiso 1 1 calc GR . . . .
H16C H 0.8979 0.1342 0.2117 0.068 Uiso 1 1 calc GR . . . .
N16 N -0.0038(5) -0.2282(3) 0.1010(3) 0.0559(18) Uani 1 1 d . . . . .
C79 C 1.2721(5) 0.5641(4) 0.4664(3) 0.0376(13) Uani 1 1 d . U . . .
N15 N -0.0573(5) -0.2912(3) 0.0583(3) 0.0514(17) Uani 1 1 d . . . . .
C40 C -0.2047(6) -0.2013(5) 0.0309(3) 0.0603(15) Uani 1 1 d . U . . .
C57 C 0.8313(6) -0.0186(4) 0.4028(4) 0.0463(14) Uani 1 1 d . U . . .
H57 H 0.851(5) -0.055(4) 0.412(3) 0.056 Uiso 1 1 d R . . . .
C8 C 0.5697(5) 0.2261(4) 0.4817(3) 0.0473(17) Uani 1 1 d . U . . .
H8A H 0.6289 0.2223 0.4974 0.071 Uiso 1 1 calc GR . . . .
H8B H 0.5598 0.2648 0.5104 0.071 Uiso 1 1 calc GR . . . .
H8C H 0.5764 0.2320 0.4464 0.071 Uiso 1 1 calc GR . . . .
C13 C 1.0518(6) 0.0810(4) 0.2091(3) 0.0512(18) Uani 1 1 d . U . . .
H13A H 1.0451 0.1163 0.1996 0.077 Uiso 1 1 calc GR . . . .
H13B H 1.0165 0.0375 0.1762 0.077 Uiso 1 1 calc GR . . . .
H13C H 1.1209 0.0875 0.2177 0.077 Uiso 1 1 calc GR . . . .
C68 C 0.8313(5) 0.2225(4) 0.5243(3) 0.0422(13) Uani 1 1 d . U . . .
C67 C 0.8113(6) 0.1834(4) 0.5562(4) 0.0471(14) Uani 1 1 d . U . . .
H67 H 0.857(5) 0.201(4) 0.603(3) 0.057 Uiso 1 1 d R . . . .
C42 C -0.1365(6) -0.2921(5) 0.0268(3) 0.0529(16) Uani 1 1 d . U . . .
H42 H -0.1843 -0.3299 -0.0044 0.064 Uiso 1 1 calc R . . . .
F7 F -0.1138(5) -0.1275(4) 0.2594(4) 0.133(3) Uani 1 1 d . . . . .
C72 C 1.1640(5) 0.4065(4) 0.6565(3) 0.0408(13) Uani 1 1 d . U . . .
H72 H 1.1591 0.4076 0.6934 0.049 Uiso 1 1 calc R . . . .
C49 C 0.0335(7) -0.3464(5) 0.2195(4) 0.0537(15) Uani 1 1 d . U . . .
F51 F 1.7020(5) 0.8307(3) 0.8261(3) 0.100(2) Uani 1 1 d . . . . .
F6 F 0.3308(7) -0.2126(4) 0.0072(3) 0.150(4) Uani 1 1 d . . . . .
C15 C 0.8260(5) 0.0047(3) 0.2482(3) 0.0434(16) Uani 1 1 d . U . . .
H15A H 0.8435 -0.0015 0.2826 0.065 Uiso 1 1 calc GR . . . .
H15B H 0.8315 -0.0310 0.2139 0.065 Uiso 1 1 calc GR . . . .
H15C H 0.7588 0.0032 0.2437 0.065 Uiso 1 1 calc GR . . . .
F52 F 1.8738(5) 0.6341(4) 0.6627(3) 0.113(2) Uani 1 1 d . . . . .
C46 C 0.0077(7) -0.1760(4) 0.2552(4) 0.0550(15) Uani 1 1 d . U . . .
C74 C 1.0918(6) 0.4986(4) 0.6829(3) 0.0480(16) Uani 1 1 d . U . . .
C53 C 0.2091(6) -0.0901(5) 0.1207(4) 0.0549(15) Uani 1 1 d . U . . .
C33 C 1.7270(6) 0.4345(4) 0.8016(3) 0.0461(16) Uani 1 1 d . U . . .
H33A H 1.7715 0.4800 0.8275 0.069 Uiso 1 1 calc GR . . . .
H33B H 1.7583 0.4029 0.8007 0.069 Uiso 1 1 calc GR . . . .
H33C H 1.6672 0.4243 0.8157 0.069 Uiso 1 1 calc GR . . . .
F49 F 1.5663(4) 0.7515(3) 0.7767(3) 0.102(2) Uani 1 1 d . . . . .
C90 C 1.6604(6) 0.7726(4) 0.7774(4) 0.0498(16) Uani 1 1 d . U . . .
C54 C 0.2155(7) -0.0243(5) 0.1150(4) 0.0618(18) Uani 1 1 d . U . . .
C60 C 0.5164(6) 0.0069(4) 0.1963(3) 0.0468(15) Uani 1 1 d . U . . .
C23 C 1.3836(5) 0.5901(3) 0.6865(3) 0.0369(15) Uani 1 1 d . U . . .
H23A H 1.4146 0.6200 0.6696 0.055 Uiso 1 1 calc GR . . . .
H23B H 1.3979 0.6152 0.7287 0.055 Uiso 1 1 calc GR . . . .
H23C H 1.3130 0.5712 0.6711 0.055 Uiso 1 1 calc GR . . . .
F36 F 1.0805(6) 0.4887(4) 0.7294(3) 0.127(3) Uani 1 1 d . . . . .
C36 C -0.3545(7) -0.2030(5) -0.0122(4) 0.0718(18) Uani 1 1 d . U . . .
F8 F 0.0105(7) -0.0755(4) 0.3338(3) 0.122(3) Uani 1 1 d . . . . .
F19 F 0.6398(6) 0.0474(5) 0.5588(3) 0.138(3) Uani 1 1 d . . . . .
C28 C 1.6313(5) 0.3574(4) 0.6926(3) 0.0372(12) Uani 1 1 d . U . . .
C91 C 1.7083(6) 0.7223(4) 0.7809(3) 0.0440(14) Uani 1 1 d . U . . .
C88 C 1.6131(7) 0.5343(6) 0.9206(4) 0.0734(19) Uani 1 1 d . U . . .
C50 C 0.3002(7) -0.2338(6) 0.0459(4) 0.0674(19) Uani 1 1 d . U . . .
F44 F 2.0009(6) 0.5556(5) 0.8322(3) 0.148(4) Uani 1 1 d . . . . .
C44 C -0.0497(6) -0.1879(5) 0.0968(3) 0.0549(15) Uani 1 1 d . U . . .
H44 H -0.0295 -0.1416 0.1215 0.066 Uiso 1 1 calc R . . . .
C66 C 0.7550(6) 0.1134(4) 0.5257(4) 0.0480(13) Uani 1 1 d . U . . .
C39 C -0.2860(7) -0.1270(5) 0.0263(4) 0.0714(18) Uani 1 1 d . U . . .
C11 C 0.3180(6) 0.1799(5) 0.4906(4) 0.080(2) Uani 1 1 d . U . . .
H11A H 0.2624 0.1864 0.4738 0.120 Uiso 1 1 calc GR . . . .
H11B H 0.3586 0.2213 0.5244 0.120 Uiso 1 1 calc GR . . . .
H11C H 0.2946 0.1439 0.5023 0.120 Uiso 1 1 calc GR . . . .
F2 F 0.2640(5) -0.0136(3) 0.0761(3) 0.106(2) Uani 1 1 d . . . . .
C55 C 0.6754(6) -0.1197(4) 0.3490(4) 0.0509(15) Uani 1 1 d . U . . .
F5 F 0.3792(6) -0.2327(5) 0.0774(3) 0.136(3) Uani 1 1 d . . . . .
F58 F 1.5531(6) 0.4552(5) 0.9620(4) 0.149(3) Uani 1 1 d . . . . .
F11 F 0.1048(6) -0.3434(4) 0.2537(4) 0.150(4) Uani 1 1 d . . . . .
F43 F 2.0229(8) 0.5806(6) 0.9202(4) 0.174(4) Uani 1 1 d . . . . .
F53 F 1.9619(5) 0.6315(4) 0.7316(3) 0.113(3) Uani 1 1 d . . . . .
F21 F 0.7582(7) 0.0196(4) 0.5442(3) 0.137(3) Uani 1 1 d . . . . .
C43 C -0.0271(7) -0.3495(5) 0.0519(4) 0.071(2) Uani 1 1 d . U . . .
H43A H 0.0423 -0.3375 0.0514 0.107 Uiso 1 1 calc GR . . . .
H43B H -0.0654 -0.3883 0.0155 0.107 Uiso 1 1 calc GR . . . .
H43C H -0.0386 -0.3604 0.0844 0.107 Uiso 1 1 calc GR . . . .
C83 C 1.9529(6) 0.7587(4) 0.9127(3) 0.0538(15) Uani 1 1 d . U . . .
C59 C 0.9971(6) 0.0756(4) 0.4581(4) 0.0493(16) Uani 1 1 d . U . . .
C51 C 0.2510(6) -0.1903(5) 0.0875(4) 0.0569(16) Uani 1 1 d . U . . .
F4 F 0.2452(7) -0.2963(4) 0.0200(4) 0.158(4) Uani 1 1 d . . . . .
C35 C -0.4110(7) -0.2211(6) -0.0713(4) 0.084(2) Uani 1 1 d . U . . .
H35A H -0.3657 -0.2092 -0.0945 0.127 Uiso 1 1 calc GR . . . .
H35B H -0.4553 -0.1967 -0.0672 0.127 Uiso 1 1 calc GR . . . .
H35C H -0.4488 -0.2692 -0.0907 0.127 Uiso 1 1 calc GR . . . .
C75 C 1.4094(6) 0.3781(4) 0.4205(4) 0.0491(16) Uani 1 1 d . U . . .
C56 C 0.7328(6) -0.0447(4) 0.3707(3) 0.0456(15) Uani 1 1 d . U . . .
C81 C 1.9615(6) 0.6479(5) 0.8895(4) 0.0550(17) Uani 1 1 d . U . . .
C52 C 0.2476(6) -0.1340(5) 0.0822(4) 0.0579(16) Uani 1 1 d . U . . .
H52 H 0.2716 -0.1248 0.0520 0.069 Uiso 1 1 calc R . . . .
C9 C 0.3784(5) 0.1616(4) 0.4454(3) 0.0474(14) Uani 1 1 d . U . . .
C29 C 1.6817(6) 0.3145(4) 0.6540(3) 0.0510(17) Uani 1 1 d . U . . .
H29A H 1.6324 0.2729 0.6245 0.077 Uiso 1 1 calc GR . . . .
H29B H 1.7236 0.3043 0.6777 0.077 Uiso 1 1 calc GR . . . .
H29C H 1.7212 0.3390 0.6351 0.077 Uiso 1 1 calc GR . . . .
C64 C 0.6490(6) 0.2573(4) 0.3251(3) 0.0447(15) Uani 1 1 d . U . . .
C86 C 1.4921(7) 0.5566(6) 0.8681(4) 0.0745(19) Uani 1 1 d . U . . .
F60 F 1.6919(7) 0.4670(5) 0.9414(4) 0.150(4) Uani 1 1 d . . . . .
F9 F -0.1012(8) -0.1688(5) 0.3208(5) 0.202(5) Uani 1 1 d . U . . .
F10 F -0.0439(6) -0.3706(4) 0.2354(5) 0.164(4) Uani 1 1 d . . . . .
C47 C -0.0036(7) -0.2397(4) 0.2515(4) 0.0585(15) Uani 1 1 d . U . . .
H47 H -0.0488 -0.2585 0.2700 0.070 Uiso 1 1 calc R . . . .
C1 C 0.3957(6) -0.1643(4) 0.2427(4) 0.0534(19) Uani 1 1 d . U . . .
H1A H 0.3979 -0.1688 0.2034 0.080 Uiso 1 1 calc GR . . . .
H1B H 0.3471 -0.2049 0.2407 0.080 Uiso 1 1 calc GR . . . .
H1C H 0.4597 -0.1576 0.2627 0.080 Uiso 1 1 calc GR . . . .
C7 C 0.4812(6) 0.1423(4) 0.5182(3) 0.0545(19) Uani 1 1 d . U . . .
H7A H 0.4228 0.1032 0.5095 0.082 Uiso 1 1 calc GR . . . .
H7B H 0.4822 0.1798 0.5534 0.082 Uiso 1 1 calc GR . . . .
H7C H 0.5393 0.1319 0.5241 0.082 Uiso 1 1 calc GR . . . .
C80 C 2.0244(7) 0.6038(5) 0.8821(4) 0.065(2) Uani 1 1 d . U . . .
C12 C 1.0355(6) 0.0374(4) 0.2863(3) 0.0500(17) Uani 1 1 d . U . . .
H12A H 1.1061 0.0550 0.3014 0.075 Uiso 1 1 calc GR . . . .
H12B H 1.0154 -0.0076 0.2548 0.075 Uiso 1 1 calc GR . . . .
H12C H 1.0021 0.0357 0.3174 0.075 Uiso 1 1 calc GR . . . .
F33 F 1.2876(8) 0.2960(6) 0.6282(5) 0.196(6) Uani 1 1 d . . . . .
C34 C -0.4307(7) -0.2321(6) 0.0198(4) 0.096(3) Uani 1 1 d . U . . .
H34A H -0.4568 -0.2810 -0.0004 0.144 Uiso 1 1 calc GR . . . .
H34B H -0.4840 -0.2156 0.0196 0.144 Uiso 1 1 calc GR . . . .
H34C H -0.3982 -0.2177 0.0598 0.144 Uiso 1 1 calc GR . . . .
C94 C 1.9113(6) 0.6634(4) 0.7197(4) 0.0503(15) Uani 1 1 d . U . . .
F29 F 1.0620(4) 0.1208(3) 0.4456(3) 0.098(2) Uani 1 1 d . . . . .
C82 C 2.0059(6) 0.7167(5) 0.9056(4) 0.0597(17) Uani 1 1 d . U . . .
H82 H 2.0746 0.7354 0.9119 0.072 Uiso 1 1 calc R . . . .
C38 C -0.3316(8) -0.0850(6) 0.0679(4) 0.100(3) Uani 1 1 d . U . . .
H38A H -0.3506 -0.1033 0.0955 0.149 Uiso 1 1 calc GR . . . .
H38B H -0.3893 -0.0851 0.0465 0.149 Uiso 1 1 calc GR . . . .
H38C H -0.2844 -0.0391 0.0890 0.149 Uiso 1 1 calc GR . . . .
C45 C -0.0535(8) -0.1369(5) 0.2927(5) 0.0669(19) Uani 1 1 d . U . . .
C70 C 1.2087(7) 0.3043(4) 0.6343(4) 0.0482(15) Uani 1 1 d . U . . .
C89 C 1.6326(8) 0.4991(7) 0.9583(5) 0.081(2) Uani 1 1 d . U . . .
F20 F 0.7773(7) 0.1080(4) 0.6177(3) 0.175(5) Uani 1 1 d . . . . .
O23 O 1.8705(4) 0.6154(3) 0.8815(2) 0.0477(13) Uani 1 1 d . . . . .
C30 C 1.5583(6) 0.3164(4) 0.7181(3) 0.0534(17) Uani 1 1 d . U . . .
H30A H 1.5288 0.3451 0.7440 0.080 Uiso 1 1 calc GR . . . .
H30B H 1.5936 0.3006 0.7400 0.080 Uiso 1 1 calc GR . . . .
H30C H 1.5073 0.2781 0.6864 0.080 Uiso 1 1 calc GR . . . .
F31 F 1.1488(10) 0.2466(4) 0.6013(5) 0.227(6) Uani 1 1 d . U . . .
F32 F 1.1988(7) 0.3101(4) 0.6848(3) 0.140(3) Uani 1 1 d . . . . .
C87 C 1.5158(7) 0.5249(6) 0.9007(4) 0.0777(19) Uani 1 1 d . U . . .
H87 H 1.4649 0.4964 0.9095 0.093 Uiso 1 1 calc R . . . .
F45 F 2.1184(5) 0.6374(4) 0.8859(5) 0.180(5) Uani 1 1 d . . . . .
O7 O -0.3058(4) -0.3023(3) -0.0498(2) 0.0551(15) Uani 1 1 d . . . . .
C65 C 0.7375(7) 0.0744(5) 0.5638(4) 0.0565(16) Uani 1 1 d . U . . .
F14 F 0.5581(6) -0.0332(5) 0.1741(3) 0.180(5) Uani 1 1 d . . . . .
C10 C 0.3855(6) 0.2034(4) 0.4113(4) 0.073(2) Uani 1 1 d . U . . .
H10A H 0.4225 0.1903 0.3817 0.110 Uiso 1 1 calc GR . . . .
H10B H 0.4186 0.2508 0.4378 0.110 Uiso 1 1 calc GR . . . .
H10C H 0.3199 0.1957 0.3926 0.110 Uiso 1 1 calc GR . . . .
C37 C -0.2381(8) -0.0974(6) -0.0126(5) 0.095(3) Uani 1 1 d . U . . .
H37A H -0.1810 -0.0570 0.0110 0.142 Uiso 1 1 calc GR . . . .
H37B H -0.2847 -0.0862 -0.0323 0.142 Uiso 1 1 calc GR . . . .
H37C H -0.2178 -0.1301 -0.0416 0.142 Uiso 1 1 calc GR . . . .
F13 F 0.4315(5) -0.0302(4) 0.1990(3) 0.138(3) Uani 1 1 d . . . . .
F15 F 0.4940(7) 0.0247(3) 0.1557(3) 0.149(4) Uani 1 1 d . . . . .
F47 F 1.9871(5) 0.8714(3) 0.9815(3) 0.104(2) Uani 1 1 d . . . . .
F48 F 1.9844(7) 0.8549(3) 0.8958(3) 0.147(4) Uani 1 1 d . . . . .
F46 F 2.1050(5) 0.8533(4) 0.9438(4) 0.150(3) Uani 1 1 d . . . . .
F56 F 1.3226(5) 0.5113(7) 0.8691(5) 0.194(5) Uani 1 1 d . . . . .
F57 F 1.3508(5) 0.5305(8) 0.7990(4) 0.216(7) Uani 1 1 d . . . . .
C84 C 2.0085(7) 0.8349(5) 0.9329(4) 0.0633(19) Uani 1 1 d . U . . .
C85 C 1.3813(8) 0.5441(7) 0.8494(5) 0.085(2) Uani 1 1 d . U . . .
F55 F 1.3706(7) 0.6041(7) 0.8761(7) 0.251(7) Uani 1 1 d . . . . .
F39 F 1.4478(7) 0.4057(4) 0.3868(4) 0.151(3) Uani 1 1 d . U . . .

loop_
_atom_site_aniso_label
_atom_site_aniso_U_11
_atom_site_aniso_U_22
_atom_site_aniso_U_33
_atom_site_aniso_U_23
_atom_site_aniso_U_13
_atom_site_aniso_U_12
Tb1 0.02246(16) 0.02282(17) 0.03040(18) 0.00884(13) 0.00291(13) 0.00405(12)
Tb2 0.03643(19) 0.0353(2) 0.02060(16) 0.00535(14) 0.00048(14) 0.00879(15)
Cu2 0.0301(4) 0.0243(4) 0.0271(4) 0.0106(3) 0.0078(3) 0.0100(3)
Cu1 0.0311(4) 0.0332(5) 0.0315(4) 0.0041(4) 0.0045(4) 0.0076(4)
O27 0.059(3) 0.053(3) 0.028(3) 0.019(2) 0.004(2) 0.010(3)
O19 0.031(2) 0.026(2) 0.029(2) 0.013(2) 0.0040(19) 0.0065(19)
O21 0.028(2) 0.023(2) 0.029(2) 0.0100(19) 0.0052(19) 0.0061(19)
O22 0.032(2) 0.030(3) 0.033(2) 0.015(2) 0.011(2) 0.015(2)
O16 0.032(2) 0.036(3) 0.049(3) 0.026(2) 0.006(2) 0.011(2)
O18 0.027(2) 0.025(2) 0.029(2) 0.0109(19) -0.0013(19) 0.0027(19)
O11 0.035(3) 0.033(3) 0.030(2) 0.010(2) 0.007(2) 0.007(2)
O17 0.036(3) 0.038(3) 0.034(3) 0.016(2) 0.010(2) 0.003(2)
N9 0.027(3) 0.021(3) 0.027(3) 0.005(2) 0.004(2) 0.002(2)
O20 0.030(2) 0.030(3) 0.039(3) 0.013(2) 0.012(2) 0.011(2)
O2 0.025(2) 0.028(3) 0.048(3) 0.012(2) 0.009(2) 0.007(2)
O12 0.034(3) 0.039(3) 0.046(3) 0.015(2) 0.005(2) 0.017(2)
N3 0.024(3) 0.022(3) 0.035(3) 0.006(2) 0.007(2) 0.010(2)
O14 0.033(2) 0.030(3) 0.035(3) 0.009(2) -0.003(2) 0.014(2)
N11 0.034(3) 0.024(3) 0.029(3) 0.005(2) 0.002(2) 0.010(2)
C18 0.0300(19) 0.029(2) 0.032(2) 0.0155(17) 0.0054(18) 0.0104(17)
O15 0.032(2) 0.026(2) 0.041(3) 0.015(2) 0.004(2) 0.008(2)
O3 0.021(2) 0.025(2) 0.035(2) 0.011(2) 0.0071(19) 0.0055(18)
N8 0.028(3) 0.031(3) 0.028(3) 0.006(2) 0.007(2) 0.014(2)
O9 0.037(3) 0.048(3) 0.034(3) 0.006(2) 0.004(2) 0.009(2)
C25 0.032(2) 0.029(2) 0.029(2) 0.0125(17) 0.0036(18) 0.0126(18)
O5 0.039(3) 0.031(3) 0.041(3) -0.005(2) -0.007(2) 0.013(2)
C27 0.036(2) 0.032(2) 0.030(2) 0.0121(17) 0.0065(18) 0.0141(18)
F24 0.076(3) 0.056(3) 0.035(2) 0.009(2) -0.001(2) 0.000(3)
O6 0.065(3) 0.031(3) 0.030(3) 0.000(2) -0.011(2) 0.022(3)
N12 0.038(3) 0.028(3) 0.025(3) 0.009(2) 0.005(2) 0.010(3)
N5 0.022(3) 0.022(3) 0.030(3) 0.011(2) 0.007(2) 0.008(2)
O13 0.032(2) 0.029(3) 0.031(2) 0.006(2) -0.002(2) 0.009(2)
N6 0.023(3) 0.025(3) 0.036(3) 0.008(2) 0.007(2) 0.007(2)
O4 0.020(2) 0.037(3) 0.050(3) 0.007(2) 0.006(2) 0.004(2)
N7 0.029(3) 0.027(3) 0.029(3) 0.005(2) 0.003(2) 0.011(2)
F41 0.086(3) 0.030(2) 0.052(3) 0.016(2) 0.011(2) 0.023(2)
F23 0.049(3) 0.071(3) 0.055(3) 0.025(3) 0.001(2) -0.016(2)
C2 0.031(2) 0.029(2) 0.040(2) 0.0090(19) 0.004(2) 0.0072(19)
C5 0.032(2) 0.026(2) 0.040(2) 0.0106(18) 0.0030(19) 0.0077(18)
F37 0.128(5) 0.067(4) 0.036(3) 0.002(2) 0.007(3) 0.063(4)
F25 0.061(3) 0.053(3) 0.104(4) 0.042(3) 0.023(3) 0.010(3)
O25 0.038(3) 0.031(3) 0.039(3) 0.006(2) 0.002(2) 0.010(2)
N1 0.029(3) 0.030(3) 0.042(3) 0.003(3) -0.001(3) 0.007(3)
N4 0.030(3) 0.033(3) 0.043(3) 0.007(3) 0.001(3) 0.014(3)
O1 0.028(3) 0.046(3) 0.062(4) 0.000(3) -0.008(2) 0.011(2)
O28 0.042(3) 0.061(4) 0.029(3) 0.010(3) 0.004(2) 0.010(3)
F26 0.091(4) 0.043(3) 0.122(5) 0.045(3) 0.000(4) 0.027(3)
F34 0.092(4) 0.042(3) 0.128(5) -0.002(3) 0.070(4) 0.019(3)
F16 0.094(4) 0.063(3) 0.062(3) 0.037(3) 0.002(3) 0.036(3)
N10 0.031(3) 0.027(3) 0.031(3) 0.003(2) -0.007(2) 0.013(2)
C78 0.041(3) 0.030(3) 0.038(3) 0.017(2) 0.012(2) 0.012(2)
F22 0.102(4) 0.038(3) 0.066(3) 0.008(2) -0.005(3) 0.029(3)
N2 0.031(3) 0.023(3) 0.039(3) 0.002(3) 0.004(3) 0.004(2)
F40 0.108(4) 0.070(4) 0.092(4) 0.062(3) 0.056(4) 0.051(3)
C19 0.026(2) 0.029(2) 0.032(2) 0.0137(17) 0.0088(18) 0.0090(18)
O24 0.041(3) 0.040(3) 0.036(3) 0.002(2) 0.000(2) 0.008(2)
O26 0.056(3) 0.047(3) 0.031(3) 0.016(2) 0.016(2) 0.022(3)
F50 0.144(6) 0.120(5) 0.089(4) 0.073(4) 0.051(4) 0.098(5)
O10 0.040(3) 0.055(4) 0.046(3) 0.010(3) 0.013(3) 0.017(3)
F42 0.074(3) 0.059(3) 0.068(3) 0.029(3) -0.013(3) 0.028(3)
C6 0.034(2) 0.026(2) 0.042(2) 0.006(2) 0.005(2) 0.007(2)
F38 0.032(2) 0.045(3) 0.149(6) -0.001(3) 0.020(3) 0.015(2)
C24 0.035(2) 0.031(2) 0.033(2) 0.0085(19) 0.001(2) 0.0128(19)
C26 0.035(2) 0.032(2) 0.028(2) 0.012(2) 0.004(2) 0.009(2)
C17 0.032(2) 0.029(2) 0.033(2) 0.0123(19) 0.005(2) 0.0085(19)
C73 0.045(3) 0.039(2) 0.034(2) 0.016(2) 0.016(2) 0.015(2)
C63 0.031(2) 0.040(3) 0.039(2) 0.016(2) 0.005(2) 0.013(2)
C92 0.048(3) 0.048(3) 0.041(3) 0.019(2) 0.009(2) 0.014(2)
C4 0.032(2) 0.029(2) 0.041(2) 0.009(2) 0.000(2) 0.009(2)
F18 0.119(5) 0.061(4) 0.100(4) 0.046(3) 0.052(4) 0.060(4)
F27 0.107(4) 0.043(3) 0.063(3) 0.004(3) 0.017(3) 0.021(3)
C3 0.032(2) 0.023(2) 0.040(2) 0.0118(18) 0.0029(19) 0.0068(18)
C20 0.029(2) 0.031(2) 0.033(2) 0.0129(19) 0.0095(19) 0.0113(19)
F17 0.075(4) 0.050(3) 0.124(5) 0.052(3) -0.028(3) 0.000(3)
C76 0.043(2) 0.032(2) 0.040(2) 0.016(2) 0.016(2) 0.012(2)
N14 0.049(4) 0.073(5) 0.023(3) -0.001(3) 0.002(3) 0.029(4)
C69 0.044(3) 0.042(3) 0.042(3) 0.023(2) 0.008(2) 0.011(2)
O8 0.066(4) 0.071(4) 0.048(4) -0.011(3) -0.016(3) 0.035(4)
C93 0.042(3) 0.048(3) 0.037(2) 0.018(2) 0.010(2) 0.016(2)
N13 0.050(4) 0.071(5) 0.034(4) -0.005(3) -0.005(3) 0.033(4)
C71 0.044(2) 0.036(2) 0.034(2) 0.019(2) 0.011(2) 0.012(2)
F54 0.078(4) 0.088(5) 0.119(5) 0.053(4) 0.054(4) 0.028(3)
C21 0.036(3) 0.029(3) 0.045(3) 0.009(3) 0.007(3) 0.017(3)
C48 0.066(3) 0.057(3) 0.062(3) 0.039(3) 0.031(3) 0.039(3)
C58 0.045(2) 0.045(2) 0.053(3) 0.025(2) 0.011(2) 0.017(2)
C31 0.040(2) 0.036(2) 0.033(2) 0.0141(19) 0.001(2) 0.015(2)
C61 0.030(2) 0.040(2) 0.038(2) 0.010(2) 0.003(2) 0.010(2)
C41 0.056(2) 0.072(3) 0.032(2) 0.011(2) 0.004(2) 0.031(2)
F59 0.233(10) 0.143(7) 0.062(4) 0.064(5) -0.002(5) 0.043(7)
F1 0.092(4) 0.092(4) 0.077(4) 0.041(3) 0.013(3) 0.044(4)
F28 0.095(4) 0.119(5) 0.057(4) 0.007(4) -0.007(3) 0.046(4)
C62 0.036(2) 0.042(3) 0.041(3) 0.016(2) -0.001(2) 0.012(2)
C14 0.031(2) 0.031(2) 0.035(2) 0.0088(19) 0.005(2) 0.0117(19)
F12 0.208(8) 0.045(3) 0.064(4) 0.024(3) 0.028(4) 0.042(4)
F3 0.088(4) 0.050(3) 0.088(4) 0.022(3) 0.003(3) 0.006(3)
C22 0.027(2) 0.031(2) 0.033(2) 0.016(2) 0.006(2) 0.008(2)
F35 0.052(3) 0.098(5) 0.111(5) -0.005(4) 0.019(3) 0.039(3)
C77 0.049(3) 0.033(2) 0.042(2) 0.020(2) 0.020(2) 0.015(2)
C32 0.042(3) 0.047(3) 0.042(3) 0.014(3) 0.005(3) 0.020(3)
F30 0.072(4) 0.081(4) 0.114(5) 0.021(4) -0.016(3) 0.044(3)
C16 0.045(3) 0.043(3) 0.039(3) 0.011(3) 0.000(3) 0.016(3)
N16 0.051(4) 0.050(4) 0.050(4) 0.008(3) -0.010(3) 0.020(4)
C79 0.046(3) 0.032(3) 0.041(3) 0.022(2) 0.013(2) 0.014(2)
N15 0.060(4) 0.044(4) 0.038(4) 0.009(3) 0.004(3) 0.017(3)
C40 0.056(2) 0.076(3) 0.036(2) 0.007(2) 0.005(2) 0.034(2)
C57 0.046(3) 0.044(3) 0.054(3) 0.024(2) 0.012(2) 0.018(2)
C8 0.039(3) 0.030(3) 0.048(3) 0.001(3) 0.005(3) 0.003(3)
C13 0.044(3) 0.041(3) 0.046(3) 0.003(3) 0.010(3) 0.007(3)
C68 0.046(3) 0.039(3) 0.045(3) 0.024(2) 0.009(2) 0.012(2)
C67 0.051(3) 0.042(3) 0.048(3) 0.026(2) 0.006(2) 0.009(2)
C42 0.056(3) 0.068(3) 0.029(2) 0.012(2) 0.005(2) 0.029(3)
F7 0.087(5) 0.102(5) 0.286(11) 0.120(7) 0.107(6) 0.072(4)
C72 0.049(3) 0.041(3) 0.034(2) 0.020(2) 0.013(2) 0.013(2)
C49 0.069(3) 0.056(3) 0.069(3) 0.042(3) 0.031(3) 0.042(3)
F51 0.134(5) 0.043(3) 0.105(5) 0.009(3) 0.008(4) 0.042(4)
F6 0.244(10) 0.199(9) 0.132(6) 0.111(6) 0.157(7) 0.166(8)
C15 0.040(3) 0.032(3) 0.045(3) 0.008(3) 0.005(3) 0.007(2)
F52 0.088(4) 0.160(7) 0.058(4) 0.019(4) 0.034(3) 0.037(4)
C46 0.070(3) 0.057(3) 0.068(3) 0.042(3) 0.039(3) 0.039(3)
C74 0.052(3) 0.046(3) 0.038(3) 0.013(3) 0.019(3) 0.012(3)
C53 0.047(3) 0.067(3) 0.040(2) 0.017(2) 0.007(2) 0.016(2)
C33 0.053(3) 0.044(3) 0.041(3) 0.016(3) -0.001(3) 0.023(3)
F49 0.046(3) 0.102(5) 0.186(7) 0.090(5) 0.009(4) 0.029(3)
C90 0.050(3) 0.048(3) 0.044(3) 0.017(3) 0.001(3) 0.015(3)
C54 0.052(3) 0.071(3) 0.047(3) 0.016(3) 0.008(3) 0.016(3)
C60 0.038(3) 0.047(3) 0.040(3) 0.009(2) 0.000(2) 0.011(2)
C23 0.038(3) 0.031(3) 0.041(3) 0.013(3) 0.004(3) 0.016(3)
F36 0.228(9) 0.152(7) 0.093(5) 0.077(5) 0.117(6) 0.139(7)
C36 0.059(3) 0.087(3) 0.047(3) 0.000(3) 0.001(2) 0.038(3)
F8 0.210(8) 0.129(6) 0.090(5) 0.054(5) 0.085(5) 0.124(7)
F19 0.117(6) 0.190(8) 0.137(6) 0.134(7) 0.032(5) 0.012(6)
C28 0.040(2) 0.037(2) 0.035(2) 0.015(2) 0.002(2) 0.016(2)
C91 0.044(3) 0.046(3) 0.038(3) 0.018(2) 0.005(2) 0.014(2)
C88 0.065(3) 0.099(4) 0.062(3) 0.050(3) 0.021(3) 0.015(3)
C50 0.052(3) 0.075(4) 0.051(3) 0.008(3) 0.014(3) 0.017(3)
F44 0.143(6) 0.193(8) 0.080(5) -0.014(5) -0.011(4) 0.134(7)
C44 0.055(3) 0.066(3) 0.035(2) 0.012(2) 0.002(2) 0.026(2)
C66 0.051(2) 0.043(2) 0.049(2) 0.025(2) 0.008(2) 0.010(2)
C39 0.061(3) 0.084(3) 0.049(3) 0.002(3) -0.001(2) 0.040(3)
C11 0.047(3) 0.056(4) 0.075(4) -0.023(3) 0.002(3) 0.008(3)
F2 0.144(6) 0.118(6) 0.121(5) 0.087(5) 0.091(5) 0.073(5)
C55 0.050(3) 0.043(3) 0.057(3) 0.023(3) 0.014(3) 0.012(3)
F5 0.118(6) 0.230(10) 0.121(6) 0.083(6) 0.072(5) 0.126(7)
F58 0.146(7) 0.183(9) 0.164(8) 0.140(7) 0.041(6) 0.032(6)
F11 0.195(8) 0.089(5) 0.150(7) 0.044(5) -0.072(6) 0.068(5)
F43 0.234(10) 0.287(12) 0.166(8) 0.159(9) 0.108(8) 0.215(10)
F53 0.133(6) 0.169(7) 0.161(6) 0.129(6) 0.109(5) 0.122(6)
F21 0.208(9) 0.101(6) 0.131(7) 0.082(5) 0.033(6) 0.054(6)
C43 0.087(5) 0.067(4) 0.043(4) 0.009(3) -0.006(4) 0.030(4)
C83 0.049(3) 0.059(3) 0.040(3) 0.016(2) 0.004(2) 0.012(2)
C59 0.041(3) 0.053(3) 0.058(3) 0.026(3) 0.008(3) 0.021(3)
C51 0.043(3) 0.070(3) 0.042(3) 0.013(3) 0.009(2) 0.017(3)
F4 0.163(8) 0.125(7) 0.131(7) -0.011(5) 0.082(6) 0.058(6)
C35 0.069(4) 0.097(4) 0.058(4) 0.001(3) -0.008(3) 0.040(3)
C75 0.056(3) 0.038(3) 0.053(3) 0.019(3) 0.026(3) 0.014(3)
C56 0.047(3) 0.039(3) 0.053(3) 0.022(2) 0.011(3) 0.016(2)
C81 0.047(3) 0.065(3) 0.043(3) 0.015(3) 0.002(3) 0.021(3)
C52 0.047(3) 0.070(3) 0.042(3) 0.014(3) 0.015(2) 0.015(3)
C9 0.036(2) 0.031(2) 0.053(3) 0.001(2) 0.001(2) 0.008(2)
C29 0.052(3) 0.044(3) 0.047(3) 0.004(3) -0.002(3) 0.029(3)
C64 0.038(3) 0.043(3) 0.048(3) 0.020(3) 0.001(3) 0.011(3)
C86 0.062(3) 0.102(4) 0.062(3) 0.050(3) 0.022(3) 0.012(3)
F60 0.206(9) 0.234(10) 0.147(7) 0.161(8) 0.094(7) 0.142(8)
F9 0.296(10) 0.164(7) 0.341(11) 0.195(8) 0.284(9) 0.172(7)
F10 0.196(8) 0.132(7) 0.324(12) 0.183(8) 0.193(9) 0.128(6)
C47 0.072(3) 0.060(3) 0.073(3) 0.042(3) 0.038(3) 0.040(3)
C1 0.047(4) 0.032(3) 0.062(4) 0.002(3) 0.004(3) 0.015(3)
C7 0.051(3) 0.039(3) 0.044(3) 0.003(3) 0.008(3) -0.002(3)
C80 0.050(3) 0.075(4) 0.051(3) 0.011(3) -0.003(3) 0.022(3)
C12 0.043(3) 0.035(3) 0.056(3) 0.008(3) 0.002(3) 0.011(3)
F33 0.250(10) 0.279(12) 0.340(14) 0.283(12) 0.233(11) 0.225(11)
C34 0.071(4) 0.111(5) 0.063(4) 0.000(4) 0.006(4) 0.031(4)
C94 0.051(3) 0.052(3) 0.042(3) 0.019(2) 0.010(3) 0.015(3)
F29 0.041(3) 0.111(5) 0.147(6) 0.080(5) -0.008(3) 0.012(3)
C82 0.049(3) 0.067(3) 0.045(3) 0.013(3) 0.003(2) 0.016(3)
C38 0.077(4) 0.106(4) 0.070(4) -0.014(4) -0.012(3) 0.049(4)
C45 0.081(4) 0.062(4) 0.081(4) 0.043(3) 0.044(3) 0.035(3)
C70 0.057(3) 0.043(3) 0.042(3) 0.021(2) 0.016(3) 0.011(3)
C89 0.071(4) 0.104(4) 0.067(4) 0.049(3) 0.018(3) 0.014(4)
F20 0.277(11) 0.085(5) 0.063(4) 0.047(4) -0.046(5) -0.064(6)
O23 0.046(3) 0.058(4) 0.037(3) 0.018(3) 0.000(2) 0.020(3)
C30 0.063(4) 0.042(3) 0.048(3) 0.018(3) -0.001(3) 0.015(3)
F31 0.313(12) 0.083(6) 0.227(10) 0.105(6) -0.108(8) -0.012(6)
F32 0.290(11) 0.150(7) 0.106(5) 0.106(5) 0.113(7) 0.163(8)
C87 0.066(3) 0.103(4) 0.064(3) 0.051(3) 0.022(3) 0.010(3)
F45 0.053(4) 0.134(7) 0.305(13) 0.045(8) 0.008(6) 0.046(5)
O7 0.047(3) 0.068(4) 0.022(3) -0.005(3) 0.003(2) 0.017(3)
C65 0.063(3) 0.047(3) 0.051(3) 0.028(3) 0.004(3) 0.003(3)
F14 0.141(7) 0.200(9) 0.082(5) -0.079(5) -0.051(4) 0.116(7)
C10 0.057(4) 0.040(3) 0.085(4) 0.004(3) -0.017(3) 0.007(3)
C37 0.086(4) 0.094(4) 0.074(4) 0.008(4) -0.015(4) 0.037(4)
F13 0.090(5) 0.148(7) 0.052(4) 0.005(4) -0.014(3) -0.061(4)
F15 0.237(9) 0.082(5) 0.047(4) 0.021(3) -0.056(5) -0.017(5)
F47 0.145(6) 0.051(4) 0.072(4) 0.007(3) 0.016(4) 0.004(4)
F48 0.208(9) 0.080(5) 0.083(5) 0.050(4) -0.033(5) -0.041(5)
F46 0.051(4) 0.088(5) 0.239(10) 0.037(6) 0.006(5) -0.017(3)
F56 0.065(5) 0.335(15) 0.271(12) 0.241(12) 0.064(6) 0.041(7)
F57 0.053(4) 0.48(2) 0.103(6) 0.139(10) 0.019(4) 0.065(7)
C84 0.058(3) 0.064(4) 0.046(3) 0.014(3) 0.002(3) 0.008(3)
C85 0.066(4) 0.108(5) 0.071(4) 0.044(4) 0.022(3) 0.011(4)
F55 0.075(6) 0.222(13) 0.40(2) 0.070(14) 0.021(9) 0.075(8)
F39 0.224(7) 0.123(5) 0.215(7) 0.118(5) 0.193(6) 0.110(5)

loop_
_atom_type_symbol
_atom_type_description
_atom_type_scat_dispersion_real
_atom_type_scat_dispersion_imag
_atom_type_scat_source
C C 0.0033 0.0016 'International Tables Vol C Tables 4.2.6.8 and 6.1.1.4'
H H 0.0000 0.0000 'International Tables Vol C Tables 4.2.6.8 and 6.1.1.4'
Cu Cu 0.3201 1.2651 'International Tables Vol C Tables 4.2.6.8 and 6.1.1.4'
F F 0.0171 0.0103 'International Tables Vol C Tables 4.2.6.8 and 6.1.1.4'
N N 0.0061 0.0033 'International Tables Vol C Tables 4.2.6.8 and 6.1.1.4'
O O 0.0106 0.0060 'International Tables Vol C Tables 4.2.6.8 and 6.1.1.4'
Tb Tb -0.1723 4.1537 'International Tables Vol C Tables 4.2.6.8 and 6.1.1.4'

loop_
_geom_angle_atom_site_label_1
_geom_angle_atom_site_label_2
_geom_angle_atom_site_label_3
_geom_angle
_geom_angle_site_symmetry_1
_geom_angle_site_symmetry_3
_geom_angle_publ_flag
O16 Tb1 O17 71.68(15) . . ?
O16 Tb1 O14 131.92(15) . . ?
O16 Tb1 O13 125.84(15) . . ?
O18 Tb1 O16 77.02(15) . . ?
O18 Tb1 O17 72.35(15) . . ?
O18 Tb1 O14 76.16(14) . . ?
O18 Tb1 O15 138.46(15) . . ?
O18 Tb1 O3 93.83(15) . . ?
O18 Tb1 O13 148.20(15) . . ?
O2 Tb1 O16 140.66(16) . . ?
O2 Tb1 O18 95.78(15) . . ?
O2 Tb1 O17 69.32(16) . . ?
O2 Tb1 O14 81.28(15) . . ?
O2 Tb1 O15 90.29(15) . . ?
O2 Tb1 O3 145.90(15) . . ?
O2 Tb1 O13 79.31(16) . . ?
O14 Tb1 O17 133.73(16) . . ?
O14 Tb1 O13 72.05(15) . . ?
O15 Tb1 O16 72.62(15) . . ?
O15 Tb1 O17 71.61(16) . . ?
O15 Tb1 O14 145.27(15) . . ?
O15 Tb1 O13 73.29(15) . . ?
O3 Tb1 O16 73.43(14) . . ?
O3 Tb1 O17 144.52(15) . . ?
O3 Tb1 O14 69.43(15) . . ?
O3 Tb1 O15 103.74(15) . . ?
O3 Tb1 O13 75.41(15) . . ?
O13 Tb1 O17 132.05(15) . . ?
O27 Tb2 O28 73.60(18) . . ?
O27 Tb2 O24 118.52(17) . . ?
O27 Tb2 O26 134.61(17) . . ?
O6 Tb2 O27 81.91(18) . . ?
O6 Tb2 O25 96.28(16) . . ?
O6 Tb2 O28 72.31(18) . . ?
O6 Tb2 O24 147.07(19) . . ?
O6 Tb2 O26 73.68(19) . . ?
O6 Tb2 O23 92.27(17) . . ?
O6 Tb2 O7 139.6(2) . 1_766 ?
O25 Tb2 O27 149.83(18) . . ?
O25 Tb2 O28 77.17(18) . . ?
O25 Tb2 O24 78.47(17) . . ?
O25 Tb2 O26 71.91(17) . . ?
O25 Tb2 O23 138.07(18) . . ?
O25 Tb2 O7 93.48(18) . 1_766 ?
O24 Tb2 O28 135.71(18) . . ?
O24 Tb2 O26 73.81(17) . . ?
O26 Tb2 O28 130.44(17) . . ?
O23 Tb2 O27 72.01(18) . . ?
O23 Tb2 O28 143.91(19) . . ?
O23 Tb2 O24 72.47(18) . . ?
O23 Tb2 O26 71.38(17) . . ?
O7 Tb2 O27 70.6(2) 1_766 . ?
O7 Tb2 O28 71.90(17) 1_766 . ?
O7 Tb2 O24 73.31(18) 1_766 . ?
O7 Tb2 O26 146.07(19) 1_766 . ?
O7 Tb2 O23 106.01(18) 1_766 . ?
O19 Cu2 O21 89.62(17) . . ?
O19 Cu2 N7 89.61(18) . . ?
O19 Cu2 N10 80.57(18) . . ?
O21 Cu2 N7 84.88(17) . . ?
O21 Cu2 N10 81.27(17) . . ?
O22 Cu2 O19 176.90(18) . . ?
O22 Cu2 O21 92.70(17) . . ?
O22 Cu2 N7 92.65(19) . . ?
O22 Cu2 N10 97.74(18) . . ?
O20 Cu2 O19 91.50(18) . . ?
O20 Cu2 O21 174.51(18) . . ?
O20 Cu2 O22 86.00(18) . . ?
O20 Cu2 N7 100.50(18) . . ?
O20 Cu2 N10 93.61(18) . . ?
N7 Cu2 N10 163.03(18) . . ?
O11 Cu1 O12 91.74(19) . . ?
O11 Cu1 O9 88.80(19) . . ?
O11 Cu1 N1 87.62(19) . . ?
O11 Cu1 N16 85.3(2) . . ?
O12 Cu1 N1 97.4(2) . . ?
O12 Cu1 N16 93.0(2) . . ?
O9 Cu1 O12 177.01(19) . . ?
O9 Cu1 N1 85.6(2) . . ?
O9 Cu1 N16 84.1(2) . . ?
N1 Cu1 N16 167.7(2) . . ?
O10 Cu1 O11 176.0(2) . . ?
O10 Cu1 O12 87.4(2) . . ?
O10 Cu1 O9 91.9(2) . . ?
O10 Cu1 N1 96.3(2) . . ?
O10 Cu1 N16 90.8(2) . . ?
C88 O27 Tb2 133.5(6) . . ?
C71 O19 Cu2 123.0(4) . . ?
C76 O21 Cu2 123.2(4) . . ?
C78 O22 Cu2 123.6(4) . . ?
C58 O16 Tb1 131.2(5) . . ?
C68 O18 Tb1 135.4(4) . . ?
C46 O11 Cu1 123.7(5) . . ?
C66 O17 Tb1 134.0(5) . . ?
N10 N9 C23 120.3(5) . . ?
C26 N9 N10 111.2(5) . . ?
C26 N9 C23 128.4(5) . . ?
C73 O20 Cu2 122.6(4) . . ?
N3 O2 Tb1 147.8(4) . . ?
C48 O12 Cu1 123.8(5) . . ?
O2 N3 C5 124.2(5) . . ?
O2 N3 C6 121.0(5) . . ?
C5 N3 C6 112.6(5) . . ?
C63 O14 Tb1 133.8(4) . . ?
O5 N11 C27 125.8(5) . . ?
O5 N11 C28 122.4(5) . . ?
C27 N11 C28 111.0(5) . . ?
N5 C18 N6 108.4(5) . . ?
N5 C18 C19 128.1(6) . . ?
N6 C18 C19 123.3(6) . . ?
C56 O15 Tb1 132.9(5) . . ?
N5 O3 Tb1 133.4(3) . . ?
N7 N8 C21 119.1(5) . . ?
C22 N8 N7 111.5(5) . . ?
C22 N8 C21 129.2(5) . . ?
C53 O9 Cu1 124.0(6) . . ?
C24 C25 C27 128.5(6) . . ?
C26 C25 C27 127.6(6) . . ?
C26 C25 C24 103.9(5) . . ?
N11 C27 C25 124.5(6) . . ?
N12 C27 N11 108.1(5) . . ?
N12 C27 C25 127.4(6) . . ?
N12 O6 Tb2 165.8(4) . . ?
C27 N12 C31 113.1(5) . . ?
O6 N12 C27 123.7(5) . . ?
O6 N12 C31 122.7(5) . . ?
C18 N5 O3 123.4(5) . . ?
C18 N5 C17 114.0(5) . . ?
O3 N5 C17 121.3(5) . . ?
C61 O13 Tb1 133.7(4) . . ?
C18 N6 C14 112.5(5) . . ?
O4 N6 C18 126.0(5) . . ?
O4 N6 C14 121.3(5) . . ?
N8 N7 Cu2 133.3(4) . . ?
C20 N7 Cu2 119.8(4) . . ?
C20 N7 N8 105.0(5) . . ?
N2 C2 C3 108.3(6) . . ?
N3 C5 N4 108.2(6) . . ?
N3 C5 C3 126.9(6) . . ?
N4 C5 C3 124.9(6) . . ?
C91 O25 Tb2 135.4(5) . . ?
N2 N1 Cu1 135.8(4) . . ?
C4 N1 Cu1 118.3(4) . . ?
C4 N1 N2 105.5(5) . . ?
C5 N4 C9 111.4(5) . . ?
O1 N4 C5 125.1(6) . . ?
O1 N4 C9 123.1(5) . . ?
C86 O28 Tb2 132.0(6) . . ?
N9 N10 Cu2 135.5(4) . . ?
C24 N10 Cu2 116.1(4) . . ?
C24 N10 N9 105.3(5) . . ?
O22 C78 C77 128.9(6) . . ?
O22 C78 C79 112.0(6) . . ?
C77 C78 C79 119.1(6) . . ?
C2 N2 N1 110.9(5) . . ?
C2 N2 C1 128.8(6) . . ?
N1 N2 C1 120.3(5) . . ?
C20 C19 C18 128.8(6) . . ?
C22 C19 C18 126.9(6) . . ?
C22 C19 C20 103.8(6) . . ?
C83 O24 Tb2 132.4(5) . . ?
C93 O26 Tb2 134.6(5) . . ?
C51 O10 Cu1 123.7(6) . . ?
N3 C6 C8 111.0(6) . . ?
N3 C6 C9 100.0(5) . . ?
N3 C6 C7 106.5(6) . . ?
C8 C6 C9 115.6(6) . . ?
C7 C6 C8 110.5(6) . . ?
C7 C6 C9 112.5(6) . . ?
N10 C24 C25 111.8(6) . . ?
N9 C26 C25 107.7(6) . . ?
N5 C17 C14 100.8(5) . . ?
N5 C17 C16 105.6(5) . . ?
N5 C17 C15 110.3(5) . . ?
C16 C17 C14 114.1(6) . . ?
C15 C17 C14 115.6(6) . . ?
C15 C17 C16 109.7(6) . . ?
O20 C73 C72 128.9(7) . . ?
O20 C73 C74 111.4(6) . . ?
C72 C73 C74 119.7(6) . . ?
O14 C63 C62 127.8(7) . . ?
O14 C63 C64 112.9(6) . . ?
C62 C63 C64 119.3(6) . . ?
C91 C92 C93 121.2(7) . . ?
N1 C4 C3 111.6(6) . . ?
C2 C3 C5 129.3(6) . . ?
C2 C3 C4 103.7(6) . . ?
C4 C3 C5 126.7(6) . . ?
N7 C20 C19 111.8(6) . . ?
O21 C76 C77 129.4(6) . . ?
O21 C76 C75 111.4(6) . . ?
C77 C76 C75 119.2(6) . . ?
C40 N14 C36 112.2(7) . . ?
O7 N14 C40 124.1(7) . . ?
O7 N14 C36 121.6(6) . . ?
F24 C69 F23 106.4(6) . . ?
F24 C69 F22 107.9(6) . . ?
F24 C69 C68 116.2(6) . . ?
F23 C69 C68 108.8(6) . . ?
F22 C69 F23 105.6(6) . . ?
F22 C69 C68 111.3(6) . . ?
O26 C93 C92 127.4(7) . . ?
O26 C93 C94 115.2(7) . . ?
C92 C93 C94 117.3(7) . . ?
O8 N13 C40 125.6(7) . . ?
O8 N13 C39 123.0(7) . . ?
C40 N13 C39 111.1(7) . . ?
O19 C71 C72 127.8(6) . . ?
O19 C71 C70 114.5(6) . . ?
C72 C71 C70 117.8(6) . . ?
O12 C48 C49 113.8(7) . . ?
O12 C48 C47 128.6(8) . . ?
C47 C48 C49 117.6(7) . . ?
O16 C58 C57 127.8(7) . . ?
O16 C58 C59 113.9(7) . . ?
C57 C58 C59 118.3(7) . . ?
N12 C31 C33 109.4(5) . . ?
N12 C31 C28 99.8(5) . . ?
C32 C31 N12 105.8(6) . . ?
C32 C31 C33 110.2(6) . . ?
C32 C31 C28 115.3(6) . . ?
C33 C31 C28 115.2(6) . . ?
O13 C61 C62 128.6(7) . . ?
O13 C61 C60 113.6(7) . . ?
C62 C61 C60 117.8(7) . . ?
C42 C41 C40 127.9(8) . . ?
C42 C41 C44 104.9(7) . . ?
C44 C41 C40 127.1(8) . . ?
C63 C62 C61 121.7(7) . . ?
N6 C14 C17 100.6(5) . . ?
N6 C14 C13 109.2(6) . . ?
N6 C14 C12 107.2(5) . . ?
C13 C14 C17 114.8(6) . . ?
C12 C14 C17 113.7(6) . . ?
C12 C14 C13 110.5(6) . . ?
N8 C22 C19 107.9(6) . . ?
C78 C77 C76 122.0(6) . . ?
N15 N16 Cu1 136.3(5) . . ?
C44 N16 Cu1 117.0(5) . . ?
C44 N16 N15 106.7(6) . . ?
F41 C79 C78 112.6(6) . . ?
F41 C79 F40 107.8(6) . . ?
F41 C79 F42 106.3(6) . . ?
F40 C79 C78 113.0(6) . . ?
F40 C79 F42 107.5(6) . . ?
F42 C79 C78 109.3(6) . . ?
N16 N15 C43 120.5(6) . . ?
C42 N15 N16 111.5(7) . . ?
C42 N15 C43 128.0(7) . . ?
N14 C40 N13 108.6(7) . . ?
N14 C40 C41 126.1(8) . . ?
N13 C40 C41 125.3(8) . . ?
C58 C57 C56 121.0(7) . . ?
O18 C68 C69 115.0(6) . . ?
O18 C68 C67 129.8(7) . . ?
C67 C68 C69 115.0(7) . . ?
C66 C67 C68 119.0(7) . . ?
N15 C42 C41 107.0(7) . . ?
C73 C72 C71 121.6(6) . . ?
F12 C49 C48 111.9(7) . . ?
F11 C49 C48 110.6(8) . . ?
F11 C49 F12 105.0(8) . . ?
F11 C49 F10 105.7(9) . . ?
F10 C49 C48 114.9(7) . . ?
F10 C49 F12 108.1(9) . . ?
O11 C46 C47 130.1(7) . . ?
O11 C46 C45 111.5(7) . . ?
C47 C46 C45 118.4(7) . . ?
F34 C74 C73 112.6(6) . . ?
F34 C74 F35 107.1(8) . . ?
F34 C74 F36 108.2(8) . . ?
F35 C74 C73 109.8(6) . . ?
F36 C74 C73 112.9(7) . . ?
F36 C74 F35 105.8(7) . . ?
O9 C53 C54 113.3(7) . . ?
O9 C53 C52 128.0(9) . . ?
C52 C53 C54 118.6(8) . . ?
F50 C90 F51 104.9(7) . . ?
F50 C90 C91 113.3(7) . . ?
F51 C90 C91 108.2(6) . . ?
F49 C90 F50 111.9(7) . . ?
F49 C90 F51 105.8(8) . . ?
F49 C90 C91 112.1(7) . . ?
F1 C54 C53 110.6(7) . . ?
F3 C54 F1 104.4(7) . . ?
F3 C54 C53 110.7(7) . . ?
F2 C54 F1 107.6(8) . . ?
F2 C54 F3 108.2(8) . . ?
F2 C54 C53 114.8(8) . . ?
F14 C60 C61 113.6(7) . . ?
F14 C60 F13 104.8(9) . . ?
F14 C60 F15 104.9(9) . . ?
F13 C60 C61 112.8(7) . . ?
F13 C60 F15 103.6(8) . . ?
F15 C60 C61 115.9(7) . . ?
N14 C36 C39 101.0(7) . . ?
N14 C36 C34 104.6(9) . . ?
C35 C36 N14 112.9(7) . . ?
C35 C36 C39 117.8(9) . . ?
C35 C36 C34 106.7(8) . . ?
C34 C36 C39 113.2(8) . . ?
N11 C28 C31 100.8(5) . . ?
N11 C28 C30 105.5(5) . . ?
C31 C28 C30 113.7(6) . . ?
C29 C28 N11 110.2(6) . . ?
C29 C28 C31 115.1(6) . . ?
C29 C28 C30 110.5(6) . . ?
O25 C91 C92 127.4(7) . . ?
O25 C91 C90 113.3(7) . . ?
C92 C91 C90 119.3(7) . . ?
O27 C88 C89 112.5(9) . . ?
O27 C88 C87 129.3(9) . . ?
C87 C88 C89 118.2(9) . . ?
F6 C50 F5 107.2(9) . . ?
F6 C50 C51 113.6(9) . . ?
F5 C50 C51 109.4(8) . . ?
F4 C50 F6 109.7(9) . . ?
F4 C50 F5 103.8(11) . . ?
F4 C50 C51 112.5(8) . . ?
N16 C44 C41 109.8(8) . . ?
O17 C66 C67 129.0(7) . . ?
O17 C66 C65 115.4(7) . . ?
C67 C66 C65 115.7(7) . . ?
N13 C39 C36 99.8(8) . . ?
C38 C39 N13 110.1(8) . . ?
C38 C39 C36 115.5(9) . . ?
C38 C39 C37 114.6(10) . . ?
C37 C39 N13 106.0(8) . . ?
C37 C39 C36 109.4(8) . . ?
F25 C55 C56 109.7(7) . . ?
F26 C55 F25 107.1(7) . . ?
F26 C55 F27 108.6(7) . . ?
F26 C55 C56 115.7(7) . . ?
F27 C55 F25 104.8(7) . . ?
F27 C55 C56 110.3(7) . . ?
O24 C83 C82 127.7(8) . . ?
O24 C83 C84 112.9(8) . . ?
C82 C83 C84 119.4(8) . . ?
F28 C59 C58 109.1(7) . . ?
F28 C59 F29 106.5(8) . . ?
F30 C59 C58 115.0(7) . . ?
F30 C59 F28 105.9(7) . . ?
F30 C59 F29 107.4(7) . . ?
F29 C59 C58 112.4(7) . . ?
O10 C51 C50 111.3(9) . . ?
O10 C51 C52 130.1(8) . . ?
C52 C51 C50 118.6(8) . . ?
F37 C75 F38 108.1(7) . . ?
F37 C75 C76 110.2(7) . . ?
F38 C75 C76 110.3(7) . . ?
F39 C75 F37 106.3(8) . . ?
F39 C75 F38 110.7(8) . . ?
F39 C75 C76 111.1(7) . . ?
O15 C56 C57 127.1(7) . . ?
O15 C56 C55 115.4(7) . . ?
C57 C56 C55 117.3(7) . . ?
C82 C81 C80 120.5(8) . . ?
O23 C81 C80 113.1(8) . . ?
O23 C81 C82 126.4(8) . . ?
C51 C52 C53 121.6(8) . . ?
N4 C9 C6 101.4(5) . . ?
N4 C9 C11 110.4(6) . . ?
N4 C9 C10 104.9(6) . . ?
C11 C9 C6 116.6(7) . . ?
C11 C9 C10 110.1(7) . . ?
C10 C9 C6 112.4(7) . . ?
F16 C64 C63 113.1(6) . . ?
F18 C64 F16 104.5(6) . . ?
F18 C64 C63 111.3(6) . . ?
F17 C64 F16 107.1(7) . . ?
F17 C64 C63 113.6(6) . . ?
F17 C64 F18 106.5(7) . . ?
O28 C86 C87 129.6(9) . . ?
O28 C86 C85 112.8(9) . . ?
C87 C86 C85 117.6(9) . . ?
C46 C47 C48 121.4(8) . . ?
F44 C80 F43 108.7(11) . . ?
F44 C80 C81 113.3(8) . . ?
F44 C80 F45 102.0(9) . . ?
F43 C80 C81 112.9(8) . . ?
F43 C80 F45 107.1(9) . . ?
F45 C80 C81 112.1(9) . . ?
F54 C94 C93 111.7(7) . . ?
F52 C94 C93 112.0(7) . . ?
F52 C94 F54 103.4(7) . . ?
F53 C94 C93 114.1(7) . . ?
F53 C94 F54 105.9(7) . . ?
F53 C94 F52 109.1(8) . . ?
C83 C82 C81 122.9(8) . . ?
F7 C45 C46 110.3(9) . . ?
F7 C45 F8 108.6(9) . . ?
F7 C45 F9 110.8(10) . . ?
F8 C45 C46 108.4(8) . . ?
F9 C45 C46 111.4(8) . . ?
F9 C45 F8 107.3(10) . . ?
F33 C70 C71 114.2(7) . . ?
F33 C70 F31 100.6(10) . . ?
F33 C70 F32 107.1(9) . . ?
F31 C70 C71 112.5(8) . . ?
F31 C70 F32 103.4(9) . . ?
F32 C70 C71 117.3(7) . . ?
F59 C89 C88 109.7(11) . . ?
F58 C89 F59 103.9(9) . . ?
F58 C89 C88 115.5(10) . . ?
F60 C89 F59 107.2(10) . . ?
F60 C89 C88 113.7(9) . . ?
F60 C89 F58 106.1(11) . . ?
C81 O23 Tb2 133.5(6) . . ?
C86 C87 C88 121.9(9) . . ?
N14 O7 Tb2 135.5(5) . 1_344 ?
F19 C65 C66 108.4(7) . . ?
F21 C65 F19 100.3(8) . . ?
F21 C65 C66 114.4(8) . . ?
F20 C65 F19 107.5(9) . . ?
F20 C65 C66 116.5(8) . . ?
F20 C65 F21 108.3(9) . . ?
F47 C84 C83 111.3(8) . . ?
F48 C84 C83 112.4(8) . . ?
F48 C84 F47 104.9(9) . . ?
F48 C84 F46 107.4(9) . . ?
F46 C84 C83 113.9(9) . . ?
F46 C84 F47 106.4(8) . . ?
F56 C85 C86 116.8(11) . . ?
F56 C85 F55 99.2(12) . . ?
F57 C85 C86 116.9(10) . . ?
F57 C85 F56 113.5(12) . . ?
F57 C85 F55 99.7(13) . . ?
F55 C85 C86 107.1(11) . . ?

loop_
_geom_bond_atom_site_label_1
_geom_bond_atom_site_label_2
_geom_bond_distance
_geom_bond_site_symmetry_2
_geom_bond_publ_flag
Tb1 O16 2.374(4) . ?
Tb1 O18 2.323(4) . ?
Tb1 O17 2.431(4) . ?
Tb1 O2 2.301(4) . ?
Tb1 O14 2.397(4) . ?
Tb1 O15 2.348(4) . ?
Tb1 O3 2.345(4) . ?
Tb1 O13 2.398(4) . ?
Tb2 O27 2.373(5) . ?
Tb2 O6 2.288(5) . ?
Tb2 O25 2.336(5) . ?
Tb2 O28 2.410(5) . ?
Tb2 O24 2.375(5) . ?
Tb2 O26 2.384(5) . ?
Tb2 O23 2.360(5) . ?
Tb2 O7 2.356(5) 1_766 ?
Cu2 O19 1.977(4) . ?
Cu2 O21 1.978(4) . ?
Cu2 O22 1.961(4) . ?
Cu2 O20 1.957(4) . ?
Cu2 N7 2.334(5) . ?
Cu2 N10 2.488(5) . ?
Cu1 O11 1.975(4) . ?
Cu1 O12 1.995(5) . ?
Cu1 O9 1.989(5) . ?
Cu1 N1 2.293(5) . ?
Cu1 O10 1.960(5) . ?
Cu1 N16 2.408(6) . ?
O27 C88 1.252(10) . ?
O19 C71 1.254(7) . ?
O21 C76 1.251(8) . ?
O22 C78 1.262(8) . ?
O16 C58 1.269(8) . ?
O18 C68 1.258(8) . ?
O11 C46 1.238(9) . ?
O17 C66 1.231(9) . ?
N9 N10 1.362(7) . ?
N9 C26 1.339(8) . ?
N9 C23 1.455(8) . ?
O20 C73 1.272(8) . ?
O2 N3 1.316(6) . ?
O12 C48 1.248(9) . ?
N3 C5 1.326(8) . ?
N3 C6 1.497(8) . ?
O14 C63 1.253(8) . ?
N11 O5 1.260(6) . ?
N11 C27 1.373(8) . ?
N11 C28 1.503(8) . ?
C18 N5 1.315(8) . ?
C18 N6 1.364(8) . ?
C18 C19 1.427(9) . ?
O15 C56 1.275(8) . ?
O3 N5 1.322(6) . ?
N8 N7 1.372(7) . ?
N8 C21 1.450(8) . ?
N8 C22 1.327(8) . ?
O9 C53 1.257(9) . ?
C25 C27 1.430(9) . ?
C25 C24 1.400(9) . ?
C25 C26 1.390(9) . ?
C27 N12 1.319(8) . ?
F24 C69 1.315(8) . ?
O6 N12 1.294(7) . ?
N12 C31 1.511(8) . ?
N5 C17 1.491(8) . ?
O13 C61 1.245(8) . ?
N6 O4 1.275(6) . ?
N6 C14 1.501(8) . ?
N7 C20 1.321(8) . ?
F41 C79 1.322(8) . ?
F23 C69 1.346(8) . ?
C2 N2 1.333(8) . ?
C2 C3 1.387(9) . ?
C5 N4 1.361(8) . ?
C5 C3 1.422(9) . ?
F37 C75 1.308(9) . ?
F25 C55 1.352(9) . ?
O25 C91 1.257(8) . ?
N1 N2 1.372(7) . ?
N1 C4 1.321(8) . ?
N4 O1 1.260(7) . ?
N4 C9 1.485(9) . ?
O28 C86 1.254(10) . ?
F26 C55 1.298(9) . ?
F34 C74 1.282(9) . ?
F16 C64 1.355(8) . ?
N10 C24 1.322(8) . ?
C78 C77 1.376(9) . ?
C78 C79 1.536(9) . ?
F22 C69 1.329(8) . ?
N2 C1 1.440(9) . ?
F40 C79 1.325(8) . ?
C19 C20 1.404(9) . ?
C19 C22 1.390(9) . ?
O24 C83 1.279(9) . ?
O26 C93 1.243(8) . ?
F50 C90 1.315(9) . ?
O10 C51 1.256(10) . ?
F42 C79 1.332(8) . ?
C6 C8 1.534(9) . ?
C6 C9 1.539(10) . ?
C6 C7 1.504(10) . ?
F38 C75 1.321(10) . ?
C17 C14 1.568(9) . ?
C17 C16 1.555(9) . ?
C17 C15 1.516(9) . ?
C73 C72 1.368(10) . ?
C73 C74 1.544(10) . ?
C63 C62 1.384(9) . ?
C63 C64 1.520(10) . ?
C92 C93 1.394(10) . ?
C92 C91 1.384(10) . ?
C4 C3 1.409(9) . ?
F18 C64 1.333(9) . ?
F27 C55 1.335(9) . ?
F17 C64 1.308(8) . ?
C76 C77 1.377(9) . ?
C76 C75 1.537(10) . ?
N14 C40 1.326(10) . ?
N14 C36 1.486(10) . ?
N14 O7 1.314(8) . ?
C69 C68 1.516(10) . ?
O8 N13 1.266(8) . ?
C93 C94 1.529(11) . ?
N13 C40 1.376(11) . ?
N13 C39 1.509(11) . ?
C71 C72 1.394(10) . ?
C71 C70 1.510(10) . ?
F54 C94 1.344(9) . ?
C48 C49 1.538(11) . ?
C48 C47 1.384(11) . ?
C58 C57 1.404(10) . ?
C58 C59 1.526(10) . ?
C31 C32 1.502(10) . ?
C31 C33 1.526(9) . ?
C31 C28 1.543(9) . ?
C61 C62 1.392(10) . ?
C61 C60 1.515(10) . ?
C41 C40 1.435(11) . ?
C41 C42 1.385(11) . ?
C41 C44 1.414(10) . ?
F59 C89 1.315(13) . ?
F1 C54 1.355(10) . ?
F28 C59 1.327(9) . ?
C14 C13 1.533(10) . ?
C14 C12 1.517(10) . ?
F12 C49 1.292(10) . ?
F3 C54 1.325(10) . ?
F35 C74 1.320(9) . ?
F30 C59 1.299(9) . ?
N16 N15 1.349(9) . ?
N16 C44 1.321(10) . ?
N15 C42 1.337(9) . ?
N15 C43 1.484(10) . ?
C57 C56 1.405(10) . ?
C68 C67 1.405(10) . ?
C67 C66 1.403(10) . ?
F7 C45 1.288(12) . ?
C49 F11 1.262(10) . ?
C49 F10 1.263(10) . ?
F51 C90 1.328(9) . ?
F6 C50 1.299(11) . ?
F52 C94 1.311(9) . ?
C46 C47 1.380(11) . ?
C46 C45 1.562(12) . ?
C74 F36 1.290(9) . ?
C53 C54 1.545(13) . ?
C53 C52 1.390(11) . ?
F49 C90 1.297(9) . ?
C90 C91 1.543(11) . ?
C54 F2 1.307(10) . ?
C60 F14 1.232(9) . ?
C60 F13 1.288(9) . ?
C60 F15 1.293(10) . ?
C36 C39 1.559(13) . ?
C36 C35 1.478(12) . ?
C36 C34 1.557(14) . ?
F8 C45 1.352(12) . ?
F19 C65 1.335(11) . ?
C28 C29 1.500(9) . ?
C28 C30 1.544(10) . ?
C88 C89 1.524(14) . ?
C88 C87 1.383(13) . ?
C50 F5 1.331(11) . ?
C50 C51 1.528(12) . ?
C50 F4 1.266(12) . ?
F44 C80 1.240(10) . ?
C66 C65 1.535(11) . ?
C39 C38 1.475(12) . ?
C39 C37 1.497(14) . ?
C11 C9 1.499(11) . ?
C55 C56 1.506(10) . ?
F58 C89 1.315(12) . ?
F43 C80 1.264(12) . ?
F53 C94 1.276(9) . ?
F21 C65 1.296(11) . ?
C83 C82 1.375(11) . ?
C83 C84 1.528(12) . ?
C59 F29 1.327(9) . ?
C51 C52 1.363(12) . ?
C75 F39 1.306(9) . ?
C81 C80 1.528(12) . ?
C81 C82 1.378(12) . ?
C81 O23 1.256(9) . ?
C9 C10 1.504(12) . ?
C86 C87 1.377(13) . ?
C86 C85 1.542(14) . ?
F60 C89 1.291(12) . ?
F9 C45 1.297(10) . ?
C80 F45 1.319(12) . ?
F33 C70 1.228(10) . ?
C70 F31 1.233(11) . ?
C70 F32 1.254(9) . ?
F20 C65 1.250(10) . ?
O7 Tb2 2.356(5) 1_344 ?
F47 C84 1.310(10) . ?
F48 C84 1.261(11) . ?
F46 C84 1.304(10) . ?
F56 C85 1.226(12) . ?
F57 C85 1.195(12) . ?
C85 F55 1.340(16) . ?
